data_4110517
loop_
_publ_author_name
'Luminita Marilena Toma'
'Rodrigue Lescou\"ezec'
'Jorge Pas\'an'
'Catalina Ruiz-P\'erez'
'Jacqueline Vaissermann'
'Joan Cano'
'Rosa Carrasco'
'Wolfgang Wernsdorfer'
'Francesc Lloret'
'Miguel Julve'

_publ_section_title
;
 [Fe(bpym)(CN)4]-: A New Building Block for Designing Single-Chain Magnets
;
_journal_name_full 'Journal of the American Chemical Society'
_journal_page_first 4842
_journal_page_last 4853
_journal_paper_doi 10.1021/ja058030v
_journal_volume 128
_journal_year 2006
_chemical_formula_moiety 'C24 H22 Co1 Fe2 N8 O5'
_chemical_formula_sum 'C12 H14 Co0.5 Fe N8 O4'
_chemical_formula_weight 419.63
_space_group_IT_number 2
_symmetry_cell_setting triclinic
_symmetry_space_group_name_Hall '-P 1'
_symmetry_space_group_name_H-M 'P -1'
_atom_sites_solution_hydrogens geom
_atom_sites_solution_primary direct
_atom_sites_solution_secondary difmap
_audit_creation_method SHELXL-97
_cell_angle_alpha 66.722(3)
_cell_angle_beta 81.722(3)
_cell_angle_gamma 86.992(4)
_cell_formula_units_Z 2
_cell_length_a 7.0778(3)
_cell_length_b 10.7244(5)
_cell_length_c 12.6516(3)
_cell_measurement_reflns_used 0
_cell_measurement_temperature 293(2)
_cell_measurement_theta_max 0
_cell_measurement_theta_min 0
_cell_volume 872.95(6)
_computing_structure_refinement 'SHELXL-97 (Sheldrick, 1997)'
_diffrn_ambient_temperature 293(2)
_diffrn_measured_fraction_theta_full 0.994
_diffrn_measured_fraction_theta_max 0.994
_diffrn_radiation_monochromator graphite
_diffrn_radiation_source 'fine-focus sealed tube'
_diffrn_radiation_type MoK\a
_diffrn_radiation_wavelength 0.71073
_diffrn_reflns_av_R_equivalents 0.0556
_diffrn_reflns_av_sigmaI/netI 0.1127
_diffrn_reflns_limit_h_max 8
_diffrn_reflns_limit_h_min -9
_diffrn_reflns_limit_k_max 10
_diffrn_reflns_limit_k_min -13
_diffrn_reflns_limit_l_max 14
_diffrn_reflns_limit_l_min -16
_diffrn_reflns_number 8400
_diffrn_reflns_theta_full 27.50
_diffrn_reflns_theta_max 27.50
_diffrn_reflns_theta_min 3.21
_exptl_absorpt_coefficient_mu 1.358
_exptl_absorpt_correction_type none
_exptl_crystal_colour red
_exptl_crystal_density_diffrn 1.596
_exptl_crystal_description prism
_exptl_crystal_F_000 427
_exptl_crystal_size_max 1
_exptl_crystal_size_mid 1
_exptl_crystal_size_min 1
_refine_diff_density_max 0.632
_refine_diff_density_min -0.418
_refine_diff_density_rms 0.101
_refine_ls_extinction_method none
_refine_ls_goodness_of_fit_ref 1.027
_refine_ls_hydrogen_treatment mixed
_refine_ls_matrix_type full
_refine_ls_number_parameters 256
_refine_ls_number_reflns 3984
_refine_ls_number_restraints 0
_refine_ls_restrained_S_all 1.027
_refine_ls_R_factor_all 0.1074
_refine_ls_R_factor_gt 0.0552
_refine_ls_shift/su_max 0.010
_refine_ls_shift/su_mean 0.001
_refine_ls_structure_factor_coef Fsqd
_refine_ls_weighting_details 'calc w=1/[\s^2^(Fo^2^)+(0.0535P)^2^+0.1348P] where P=(Fo^2^+2Fc^2^)/3'
_refine_ls_weighting_scheme calc
_refine_ls_wR_factor_gt 0.1129
_refine_ls_wR_factor_ref 0.1294
_reflns_number_gt 2521
_reflns_number_total 3984
_reflns_threshold_expression >2sigma(I)
_cod_data_source_file ja058030vsi20060216_100938_3.cif
_cod_data_source_block compound3[fe-co]
_cod_original_sg_symbol_H-M 'P 1'
_cod_original_formula_sum 'C12 H14 Co0.50 Fe N8 O4'
_cod_database_code 4110517

loop_
_symmetry_equiv_pos_as_xyz
'x, y, z'
'-x, -y, -z'

loop_
_atom_site_label
_atom_site_type_symbol
_atom_site_fract_x
_atom_site_fract_y
_atom_site_fract_z
_atom_site_U_iso_or_equiv
_atom_site_adp_type
_atom_site_occupancy
_atom_site_symmetry_multiplicity
_atom_site_calc_flag
_atom_site_refinement_flags
Fe1 Fe 0.93393(7) 0.40912(5) 0.30626(5) 0.01863(18) Uani 1 1 d .
Co1 Co 1.5000 0.5000 0.0000 0.0220(2) Uani 1 2 d S
O1W O 1.4976(4) 0.2820(3) 0.0563(3) 0.0388(8) Uani 1 1 d .
O2W O 1.4577(5) 0.1606(3) 0.2897(3) 0.0443(9) Uani 1 1 d .
O3W O 1.7773(9) 0.1458(6) -0.0497(6) 0.149(2) Uani 1 1 d .
O4W O 1.7598(8) -0.1410(6) 0.0205(6) 0.132(2) Uani 1 1 d .
N3 N 1.2281(5) 0.4918(4) 0.0910(3) 0.0332(9) Uani 1 1 d .
N4 N 1.3018(5) 0.3332(3) 0.4233(3) 0.0326(9) Uani 1 1 d .
N1 N 0.9468(6) 0.7052(4) 0.2765(4) 0.0556(13) Uani 1 1 d .
N2 N 0.6212(5) 0.4814(4) 0.1468(3) 0.0317(9) Uani 1 1 d .
N11 N 0.9100(4) 0.2184(3) 0.3224(3) 0.0207(7) Uani 1 1 d .
N12 N 0.7830(5) 0.0040(3) 0.4526(3) 0.0303(9) Uani 1 1 d .
N9 N 0.7695(4) 0.3343(3) 0.4586(3) 0.0184(7) Uani 1 1 d .
N10 N 0.6368(5) 0.1296(4) 0.6023(3) 0.0323(9) Uani 1 1 d .
C3 C 1.1103(6) 0.4646(4) 0.1677(4) 0.0236(9) Uani 1 1 d .
C4 C 1.1636(6) 0.3623(4) 0.3827(4) 0.0218(9) Uani 1 1 d .
C1 C 0.9420(6) 0.5927(4) 0.2920(4) 0.0299(10) Uani 1 1 d .
C2 C 0.7273(5) 0.4566(4) 0.2120(4) 0.0223(9) Uani 1 1 d .
C14 C 0.9767(7) 0.1666(5) 0.2442(5) 0.0334(11) Uani 1 1 d .
C15 C 0.9477(7) 0.0321(5) 0.2691(5) 0.0385(12) Uani 1 1 d .
C16 C 0.8512(7) -0.0449(5) 0.3729(5) 0.0352(12) Uani 1 1 d .
C13 C 0.8124(5) 0.1351(4) 0.4223(4) 0.0229(9) Uani 1 1 d .
C12 C 0.7324(5) 0.2011(4) 0.5009(3) 0.0210(9) Uani 1 1 d .
C11 C 0.5676(7) 0.1996(5) 0.6672(4) 0.0371(12) Uani 1 1 d .
C10 C 0.5983(7) 0.3353(5) 0.6320(4) 0.0356(11) Uani 1 1 d .
C9 C 0.7003(6) 0.3998(5) 0.5262(4) 0.0275(10) Uani 1 1 d .
H11 H 1.029(6) 0.226(4) 0.180(4) 0.025(12) Uiso 1 1 d .
H12 H 0.992(6) -0.005(4) 0.222(4) 0.033(13) Uiso 1 1 d .
H13 H 0.841(5) -0.133(4) 0.392(3) 0.021(11) Uiso 1 1 d .
H16 H 0.500(6) 0.150(4) 0.739(4) 0.032(12) Uiso 1 1 d .
H17 H 0.556(6) 0.385(5) 0.674(4) 0.046(15) Uiso 1 1 d .
H18 H 0.723(6) 0.479(4) 0.503(4) 0.020(12) Uiso 1 1 d .

loop_
_atom_site_aniso_label
_atom_site_aniso_U_11
_atom_site_aniso_U_22
_atom_site_aniso_U_33
_atom_site_aniso_U_23
_atom_site_aniso_U_13
_atom_site_aniso_U_12
Fe1 0.0173(3) 0.0189(3) 0.0195(3) -0.0072(3) -0.0021(3) -0.0017(2)
Co1 0.0167(4) 0.0282(5) 0.0162(4) -0.0034(4) -0.0012(3) -0.0021(3)
O1W 0.0431(19) 0.0299(17) 0.037(2) -0.0068(15) -0.0036(16) -0.0032(14)
O2W 0.053(2) 0.0358(19) 0.030(2) -0.0016(15) 0.0067(17) -0.0053(16)
O3W 0.184(6) 0.095(4) 0.132(6) -0.037(4) 0.063(5) 0.004(4)
O4W 0.133(5) 0.116(4) 0.156(6) -0.049(4) -0.057(5) -0.017(4)
N3 0.022(2) 0.043(2) 0.029(2) -0.0091(19) 0.0009(18) -0.0040(17)
N4 0.030(2) 0.034(2) 0.036(2) -0.0141(18) -0.0125(19) 0.0035(17)
N1 0.066(3) 0.032(3) 0.067(4) -0.022(2) 0.005(3) -0.004(2)
N2 0.0251(19) 0.040(2) 0.026(2) -0.0085(18) -0.0022(17) -0.0044(16)
N11 0.0233(18) 0.0188(17) 0.022(2) -0.0107(16) -0.0026(16) -0.0002(14)
N12 0.038(2) 0.0194(19) 0.032(2) -0.0098(17) -0.0033(18) 0.0014(16)
N9 0.0187(17) 0.0210(17) 0.0170(18) -0.0090(14) -0.0028(14) 0.0002(13)
N10 0.036(2) 0.032(2) 0.027(2) -0.0117(18) 0.0023(18) 0.0000(17)
C3 0.022(2) 0.025(2) 0.024(3) -0.0089(19) -0.007(2) -0.0016(18)
C4 0.026(2) 0.018(2) 0.022(2) -0.0096(18) 0.0006(19) -0.0033(17)
C1 0.030(2) 0.027(3) 0.031(3) -0.011(2) 0.002(2) -0.0057(19)
C2 0.020(2) 0.023(2) 0.021(2) -0.0069(18) 0.0008(19) -0.0036(17)
C14 0.037(3) 0.031(3) 0.032(3) -0.016(2) 0.004(2) -0.006(2)
C15 0.050(3) 0.031(3) 0.044(3) -0.026(3) -0.002(3) 0.001(2)
C16 0.044(3) 0.015(2) 0.045(3) -0.010(2) -0.005(3) -0.001(2)
C13 0.019(2) 0.023(2) 0.026(2) -0.0077(19) -0.0070(19) 0.0024(17)
C12 0.021(2) 0.022(2) 0.017(2) -0.0040(18) -0.0044(18) -0.0008(17)
C11 0.034(3) 0.047(3) 0.025(3) -0.011(2) 0.009(2) -0.010(2)
C10 0.035(3) 0.045(3) 0.028(3) -0.019(2) 0.003(2) -0.001(2)
C9 0.030(2) 0.028(3) 0.030(3) -0.016(2) -0.003(2) -0.003(2)

loop_
_atom_type_symbol
_atom_type_description
_atom_type_scat_dispersion_real
_atom_type_scat_dispersion_imag
_atom_type_scat_source
C C 0.0033 0.0016 'International Tables Vol C Tables 4.2.6.8 and 6.1.1.4'
H H 0.0000 0.0000 'International Tables Vol C Tables 4.2.6.8 and 6.1.1.4'
Co Co 0.3494 0.9721 'International Tables Vol C Tables 4.2.6.8 and 6.1.1.4'
Fe Fe 0.3463 0.8444 'International Tables Vol C Tables 4.2.6.8 and 6.1.1.4'
N N 0.0061 0.0033 'International Tables Vol C Tables 4.2.6.8 and 6.1.1.4'
O O 0.0106 0.0060 'International Tables Vol C Tables 4.2.6.8 and 6.1.1.4'

loop_
_geom_angle_atom_site_label_1
_geom_angle_atom_site_label_2
_geom_angle_atom_site_label_3
_geom_angle
_geom_angle_site_symmetry_1
_geom_angle_site_symmetry_3
C3 Fe1 C1 86.25(18) . .
C3 Fe1 C2 88.80(16) . .
C1 Fe1 C2 89.25(17) . .
C3 Fe1 C4 83.95(17) . .
C1 Fe1 C4 92.31(16) . .
C2 Fe1 C4 172.47(18) . .
C3 Fe1 N9 173.60(14) . .
C1 Fe1 N9 97.81(17) . .
C2 Fe1 N9 96.18(15) . .
C4 Fe1 N9 90.91(15) . .
C3 Fe1 N11 95.81(16) . .
C1 Fe1 N11 176.86(16) . .
C2 Fe1 N11 88.42(14) . .
C4 Fe1 N11 90.28(14) . .
N9 Fe1 N11 80.36(14) . .
N3 Co1 N3 180.0 2_865 .
N3 Co1 N2 90.08(14) 2_865 2_765
N3 Co1 N2 89.92(14) . 2_765
N3 Co1 N2 89.92(14) 2_865 1_655
N3 Co1 N2 90.08(14) . 1_655
N2 Co1 N2 180.000(1) 2_765 1_655
N3 Co1 O1W 90.07(13) 2_865 .
N3 Co1 O1W 89.93(13) . .
N2 Co1 O1W 89.78(13) 2_765 .
N2 Co1 O1W 90.22(13) 1_655 .
N3 Co1 O1W 89.93(13) 2_865 2_865
N3 Co1 O1W 90.07(13) . 2_865
N2 Co1 O1W 90.22(13) 2_765 2_865
N2 Co1 O1W 89.78(13) 1_655 2_865
O1W Co1 O1W 180.000(1) . 2_865
C3 N3 Co1 158.9(3) . .
C2 N2 Co1 160.9(3) . 1_455
C14 N11 C13 117.5(4) . .
C14 N11 Fe1 127.1(3) . .
C13 N11 Fe1 115.4(3) . .
C13 N12 C16 115.5(4) . .
C9 N9 C12 116.4(4) . .
C9 N9 Fe1 127.6(3) . .
C12 N9 Fe1 115.9(3) . .
C12 N10 C11 115.7(4) . .
N3 C3 Fe1 173.8(3) . .
N4 C4 Fe1 176.8(4) . .
N1 C1 Fe1 176.0(4) . .
N2 C2 Fe1 171.7(4) . .
N11 C14 C15 119.8(5) . .
C16 C15 C14 118.6(5) . .
N12 C16 C15 122.9(4) . .
N12 C13 N11 125.7(4) . .
N12 C13 C12 119.8(4) . .
N11 C13 C12 114.5(3) . .
N10 C12 N9 126.1(4) . .
N10 C12 C13 120.2(4) . .
N9 C12 C13 113.7(4) . .
N10 C11 C10 122.6(5) . .
C9 C10 C11 117.2(5) . .
N9 C9 C10 122.0(4) . .

loop_
_geom_bond_atom_site_label_1
_geom_bond_atom_site_label_2
_geom_bond_distance
_geom_bond_site_symmetry_2
Fe1 C3 1.899(5) .
Fe1 C1 1.907(4) .
Fe1 C2 1.940(4) .
Fe1 C4 1.953(4) .
Fe1 N9 1.986(3) .
Fe1 N11 1.987(3) .
Co1 N3 2.083(4) 2_865
Co1 N3 2.083(4) .
Co1 N2 2.091(3) 2_765
Co1 N2 2.091(3) 1_655
Co1 O1W 2.158(3) .
Co1 O1W 2.158(3) 2_865
N3 C3 1.136(5) .
N4 C4 1.142(4) .
N1 C1 1.145(5) .
N2 C2 1.140(4) .
N2 Co1 2.091(3) 1_455
N11 C14 1.336(6) .
N11 C13 1.339(5) .
N12 C13 1.322(5) .
N12 C16 1.333(6) .
N9 C9 1.335(5) .
N9 C12 1.339(5) .
N10 C12 1.310(5) .
N10 C11 1.346(6) .
C14 C15 1.369(6) .
C15 C16 1.348(7) .
C13 C12 1.470(6) .
C11 C10 1.362(7) .
C10 C9 1.354(7) .
